data_7223163
loop_
_publ_author_name
'Liu, Qing-Xiang'
'Liu, Rui'
'Ding, Yue'
'Zhao, Xiao-Jun'
'Zhao, Zhi-Xiang'
'Zhang, Wei'

_publ_section_title
;
 Preparation and structure of NHC Hg(ii) and Ag(i) macrometallocycles
;
_journal_issue 48
_journal_name_full CrystEngComm
_journal_page_first 9380
_journal_paper_doi 10.1039/C5CE01352F
_journal_volume 17
_journal_year 2015
_chemical_formula_sum 'C14.5 H15.5 Hg I2 N2 O2.25 S0.25'
_chemical_formula_weight 716.19
_chemical_name_systematic
; 
 ? 
;
_space_group_IT_number 2
_symmetry_cell_setting triclinic
_symmetry_space_group_name_Hall '-P 1'
_symmetry_space_group_name_H-M 'P -1'
_atom_sites_solution_hydrogens geom
_atom_sites_solution_primary direct
_atom_sites_solution_secondary difmap
_audit_creation_method SHELXL-97
_audit_update_record
;
2014-07-04 deposited with the CCDC.
2015-11-06 downloaded from the CCDC.
;
_cell_angle_alpha 71.470(3)
_cell_angle_beta 89.982(3)
_cell_angle_gamma 77.678(3)
_cell_formula_units_Z 4
_cell_length_a 8.9084(19)
_cell_length_b 14.540(3)
_cell_length_c 15.730(3)
_cell_measurement_reflns_used 6498
_cell_measurement_temperature 296(2)
_cell_measurement_theta_max 28.48
_cell_measurement_theta_min 2.35
_cell_volume 1882.3(7)
_computing_cell_refinement 'Bruker SMART'
_computing_data_collection 'Bruker SMART'
_computing_data_reduction 'Bruker SAINT'
_computing_molecular_graphics 'Bruker SHELXTL'
_computing_publication_material 'Bruker SHELXTL'
_computing_structure_refinement 'SHELXL-97 (Sheldrick, 1997)'
_computing_structure_solution 'SHELXS-97 (Sheldrick, 1990)'
_diffrn_ambient_temperature 296(2)
_diffrn_measured_fraction_theta_full 0.992
_diffrn_measured_fraction_theta_max 0.992
_diffrn_measurement_device_type 'CCD area detector'
_diffrn_measurement_method 'phi and omega scans'
_diffrn_radiation_monochromator graphite
_diffrn_radiation_source 'fine-focus sealed tube'
_diffrn_radiation_type MoK\a
_diffrn_radiation_wavelength 0.71073
_diffrn_reflns_av_R_equivalents 0.0311
_diffrn_reflns_av_sigmaI/netI 0.0547
_diffrn_reflns_limit_h_max 10
_diffrn_reflns_limit_h_min -7
_diffrn_reflns_limit_k_max 17
_diffrn_reflns_limit_k_min -10
_diffrn_reflns_limit_l_max 18
_diffrn_reflns_limit_l_min -16
_diffrn_reflns_number 9505
_diffrn_reflns_theta_full 25.01
_diffrn_reflns_theta_max 25.01
_diffrn_reflns_theta_min 1.37
_exptl_absorpt_coefficient_mu 11.492
_exptl_absorpt_correction_T_max 0.2607
_exptl_absorpt_correction_T_min 0.2315
_exptl_absorpt_correction_type multi-scan
_exptl_absorpt_process_details SADABS
_exptl_crystal_colour YELLOW
_exptl_crystal_density_diffrn 2.527
_exptl_crystal_density_meas ?
_exptl_crystal_density_method 'not measured'
_exptl_crystal_description BLOCK
_exptl_crystal_F_000 1298
_exptl_crystal_size_max 0.18
_exptl_crystal_size_mid 0.17
_exptl_crystal_size_min 0.16
_refine_diff_density_max 4.015
_refine_diff_density_min -2.798
_refine_diff_density_rms 0.314
_refine_ls_extinction_method none
_refine_ls_goodness_of_fit_ref 1.016
_refine_ls_hydrogen_treatment constr
_refine_ls_matrix_type full
_refine_ls_number_parameters 421
_refine_ls_number_reflns 6588
_refine_ls_number_restraints 37
_refine_ls_restrained_S_all 1.015
_refine_ls_R_factor_all 0.0508
_refine_ls_R_factor_gt 0.0470
_refine_ls_shift/su_max 0.001
_refine_ls_shift/su_mean 0.000
_refine_ls_structure_factor_coef Fsqd
_refine_ls_weighting_details 'calc w=1/[\s^2^(Fo^2^)+(0.0858P)^2^+10.3103P] where P=(Fo^2^+2Fc^2^)/3'
_refine_ls_weighting_scheme calc
_refine_ls_wR_factor_gt 0.1257
_refine_ls_wR_factor_ref 0.1297
_reflns_number_gt 6027
_reflns_number_total 6588
_reflns_threshold_expression >2sigma(I)
_cod_data_source_file c5ce01352f2.cif
_cod_data_source_block n130521c
_cod_depositor_comments
;
The following automatic conversions were performed:

'_symmetry_cell_setting' value 'Triclinic' changed to 'triclinic'
according to
/usr/data/users/saulius/crontab/automatic-downloads/rss-feeds/RSC/lib/dictionaries/cif_core.dic
dictionary named 'cif_core.dic' version 2.4.2 from 2011-04-26.

'_exptl_absorpt_correction_type' value 'MULTI-SCAN' changed to
'multi-scan' according to
/usr/data/users/saulius/crontab/automatic-downloads/rss-feeds/RSC/lib/dictionaries/cif_core.dic
dictionary named 'cif_core.dic' version 2.4.2 from 2011-04-26.

'_exptl_crystal_density_meas' value 'NONE' was changed to '?' - the
value is perceived as not measured.

Automatic conversion script
Id: cif_fix_values 3271 2015-04-21 07:52:19Z andrius 

 Adding full bibliography for 7223161--7223167.cif.
;
_cod_original_cell_volume 1882.4(7)
_cod_original_sg_symbol_H-M P-1
_cod_original_formula_sum 'C14.50 H15.50 Hg I2 N2 O2.25 S0.25'
_cod_database_code 7223163

loop_
_symmetry_equiv_pos_as_xyz
'x, y, z'
'-x, -y, -z'

loop_
_atom_site_label
_atom_site_type_symbol
_atom_site_fract_x
_atom_site_fract_y
_atom_site_fract_z
_atom_site_U_iso_or_equiv
_atom_site_adp_type
_atom_site_occupancy
_atom_site_symmetry_multiplicity
_atom_site_calc_flag
_atom_site_refinement_flags
_atom_site_disorder_assembly
_atom_site_disorder_group
Hg1 Hg 0.13298(4) 0.28148(3) 0.31707(2) 0.02139(13) Uani 1 1 d . . .
Hg2 Hg 0.08140(4) 0.64920(2) 0.34974(2) 0.01683(12) Uani 1 1 d . . .
I1 I 0.02633(7) 0.42178(4) 0.41662(4) 0.01767(15) Uani 1 1 d . . .
I2 I 0.43710(8) 0.20010(5) 0.38416(5) 0.02840(18) Uani 1 1 d . . .
I3 I -0.04020(9) 0.14274(6) 0.37264(5) 0.0357(2) Uani 1 1 d . . .
I4 I 0.10699(14) 0.39662(6) 0.14031(5) 0.0562(3) Uani 1 1 d . . .
O1 O 0.2226(7) 0.8627(5) 0.3276(4) 0.0173(13) Uani 1 1 d . A .
O2 O 0.2299(8) 0.7638(5) 0.2095(4) 0.0254(15) Uani 1 1 d . A .
O3 O 0.3315(9) 1.0669(6) -0.0533(5) 0.0348(18) Uani 1 1 d . . .
O4 O 0.0223(8) 0.7335(5) 0.1065(4) 0.0215(14) Uani 1 1 d . A .
N1 N 0.4327(9) 0.5629(5) 0.3716(5) 0.0190(16) Uani 1 1 d D . .
N2 N 0.3662(8) 0.6692(5) 0.4421(5) 0.0154(15) Uani 1 1 d . . .
N3 N -0.2139(9) 0.6931(6) 0.2272(5) 0.0220(17) Uani 1 1 d . . .
N4 N -0.2412(9) 0.7810(6) 0.3147(5) 0.0214(17) Uani 1 1 d . . .
C1 C 0.420(2) 0.5410(14) 0.2245(12) 0.036(2) Uani 0.600(19) 1 d PDU A 1
H1A H 0.3278 0.5924 0.2039 0.054 Uiso 0.600(19) 1 calc PR A 1
H1B H 0.4217 0.4919 0.1954 0.054 Uiso 0.600(19) 1 calc PR A 1
H1C H 0.5084 0.5693 0.2103 0.054 Uiso 0.600(19) 1 calc PR A 1
C2 C 0.423(4) 0.4935(16) 0.3229(13) 0.035(2) Uani 0.600(19) 1 d PDU A 1
H2A H 0.3298 0.4686 0.3373 0.041 Uiso 0.600(19) 1 calc PR A 1
H2B H 0.5102 0.4372 0.3426 0.041 Uiso 0.600(19) 1 calc PR A 1
C1' C 0.563(3) 0.470(2) 0.2732(19) 0.036(2) Uani 0.400(19) 1 d PD A 2
H1'1 H 0.5682 0.5230 0.2194 0.054 Uiso 0.400(19) 1 calc PR A 2
H1'2 H 0.5582 0.4111 0.2583 0.054 Uiso 0.400(19) 1 calc PR A 2
H1'3 H 0.6521 0.4560 0.3130 0.054 Uiso 0.400(19) 1 calc PR A 2
C2' C 0.423(4) 0.499(3) 0.318(3) 0.035(2) Uani 0.400(19) 1 d PD A 2
H2'1 H 0.3384 0.5321 0.2722 0.041 Uiso 0.400(19) 1 calc PR A 2
H2'2 H 0.3964 0.4383 0.3568 0.041 Uiso 0.400(19) 1 calc PR A 2
C3 C 0.5664(10) 0.5762(7) 0.4083(6) 0.020(2) Uani 1 1 d . A .
H3 H 0.6671 0.5449 0.4035 0.024 Uiso 1 1 calc R . .
C4 C 0.5231(10) 0.6425(7) 0.4518(6) 0.020(2) Uani 1 1 d . A .
H4 H 0.5877 0.6656 0.4826 0.024 Uiso 1 1 calc R . .
C5 C 0.3105(10) 0.6212(6) 0.3939(5) 0.0124(17) Uani 1 1 d . A .
C6 C 0.2706(10) 0.7454(6) 0.4750(6) 0.0154(18) Uani 1 1 d . A .
H6A H 0.3062 0.7345 0.5365 0.018 Uiso 1 1 calc R . .
H6B H 0.1646 0.7386 0.4750 0.018 Uiso 1 1 calc R . .
C7 C 0.2773(11) 0.8501(7) 0.4173(6) 0.0184(19) Uani 1 1 d . . .
H7A H 0.2129 0.8988 0.4398 0.022 Uiso 1 1 calc R A .
H7B H 0.3822 0.8588 0.4181 0.022 Uiso 1 1 calc R . .
C8 C 0.2615(10) 0.9380(6) 0.2583(6) 0.0163(18) Uani 1 1 d . . .
C9 C 0.2541(10) 0.9305(7) 0.1723(6) 0.0162(18) Uani 1 1 d . A .
C10 C 0.2124(10) 0.8460(7) 0.1520(6) 0.0175(19) Uani 1 1 d . . .
C11 C 0.1558(10) 0.8623(7) 0.0585(6) 0.0172(18) Uani 1 1 d . A .
C12 C 0.0680(11) 0.8012(7) 0.0371(7) 0.021(2) Uani 1 1 d . . .
C13 C 0.0305(12) 0.8153(8) -0.0524(7) 0.027(2) Uani 1 1 d . A .
H13 H -0.0274 0.7752 -0.0665 0.033 Uiso 1 1 calc R . .
C14 C 0.0772(13) 0.8870(8) -0.1207(7) 0.030(2) Uani 1 1 d . . .
H14 H 0.0523 0.8938 -0.1801 0.036 Uiso 1 1 calc R A .
C15 C 0.1605(12) 0.9491(8) -0.1023(7) 0.026(2) Uani 1 1 d . A .
H15 H 0.1909 0.9979 -0.1488 0.031 Uiso 1 1 calc R . .
C16 C 0.1988(11) 0.9376(7) -0.0125(6) 0.0183(19) Uani 1 1 d . . .
C17 C 0.2849(11) 1.0059(7) 0.0077(6) 0.023(2) Uani 1 1 d . A .
C18 C 0.2986(11) 1.0067(7) 0.1012(6) 0.0206(19) Uani 1 1 d . . .
C19 C 0.3554(12) 1.0815(7) 0.1189(6) 0.024(2) Uani 1 1 d . A .
H19 H 0.3900 1.1283 0.0725 0.029 Uiso 1 1 calc R . .
C20 C 0.3605(12) 1.0865(7) 0.2039(7) 0.025(2) Uani 1 1 d . . .
H20 H 0.3950 1.1381 0.2146 0.030 Uiso 1 1 calc R A .
C21 C 0.3144(11) 1.0149(7) 0.2749(7) 0.023(2) Uani 1 1 d . A .
H21 H 0.3187 1.0184 0.3328 0.027 Uiso 1 1 calc R . .
C22 C -0.0945(11) 0.6870(7) 0.0871(6) 0.022(2) Uani 1 1 d . . .
H22A H -0.0544 0.6437 0.0526 0.027 Uiso 1 1 calc R A .
H22B H -0.1823 0.7371 0.0527 0.027 Uiso 1 1 calc R . .
C23 C -0.1420(11) 0.6272(7) 0.1770(6) 0.022(2) Uani 1 1 d . A .
H23A H -0.2143 0.5897 0.1670 0.026 Uiso 1 1 calc R . .
H23B H -0.0521 0.5802 0.2122 0.026 Uiso 1 1 calc R . .
C24 C -0.1436(11) 0.7096(7) 0.2945(6) 0.020(2) Uani 1 1 d . . .
C25 C -0.3736(12) 0.8075(8) 0.2605(7) 0.028(2) Uani 1 1 d . . .
H25 H -0.4605 0.8556 0.2616 0.034 Uiso 1 1 calc R . .
C26 C -0.3576(11) 0.7534(8) 0.2060(6) 0.025(2) Uani 1 1 d . . .
H26 H -0.4299 0.7560 0.1622 0.030 Uiso 1 1 calc R . .
C27 C -0.2169(13) 0.8235(8) 0.3836(7) 0.030(2) Uani 1 1 d . . .
H27A H -0.1247 0.7829 0.4210 0.036 Uiso 1 1 calc R . .
H27B H -0.3029 0.8200 0.4214 0.036 Uiso 1 1 calc R . .
C28 C -0.200(2) 0.9282(10) 0.3506(9) 0.056(4) Uani 1 1 d . . .
H28A H -0.1132 0.9326 0.3149 0.084 Uiso 1 1 calc R . .
H28B H -0.1855 0.9500 0.4009 0.084 Uiso 1 1 calc R . .
H28C H -0.2919 0.9698 0.3147 0.084 Uiso 1 1 calc R . .
S1 S 0.4249(9) 0.6686(7) 0.9922(5) 0.0611(18) Uani 0.50 1 d PDU B -1
C29 C 0.414(4) 0.710(2) 0.8728(8) 0.060(3) Uani 0.50 1 d PDU B -1
H29A H 0.3501 0.7761 0.8501 0.090 Uiso 0.50 1 calc PR B -1
H29B H 0.3696 0.6659 0.8513 0.090 Uiso 0.50 1 calc PR B -1
H29C H 0.5151 0.7103 0.8523 0.090 Uiso 0.50 1 calc PR B -1
C30 C 0.524(3) 0.5455(13) 1.001(2) 0.060(3) Uani 0.50 1 d PDU B -1
H30A H 0.6266 0.5325 1.0281 0.090 Uiso 0.50 1 calc PR B -1
H30B H 0.5304 0.5391 0.9421 0.090 Uiso 0.50 1 calc PR B -1
H30C H 0.4700 0.4986 1.0374 0.090 Uiso 0.50 1 calc PR B -1
O5 O 0.5246(19) 0.7029(16) 1.0305(13) 0.059(2) Uani 0.50 1 d PDU B -1

loop_
_atom_site_aniso_label
_atom_site_aniso_U_11
_atom_site_aniso_U_22
_atom_site_aniso_U_33
_atom_site_aniso_U_23
_atom_site_aniso_U_13
_atom_site_aniso_U_12
Hg1 0.0222(2) 0.0205(2) 0.0222(2) -0.00678(15) 0.00293(15) -0.00659(15)
Hg2 0.0112(2) 0.0175(2) 0.0210(2) -0.00581(14) -0.00103(14) -0.00233(14)
I1 0.0210(3) 0.0141(3) 0.0180(3) -0.0045(2) 0.0051(2) -0.0055(2)
I2 0.0199(4) 0.0386(4) 0.0330(4) -0.0206(3) -0.0010(3) -0.0061(3)
I3 0.0359(4) 0.0433(4) 0.0474(4) -0.0304(4) 0.0257(3) -0.0263(3)
I4 0.1175(9) 0.0228(4) 0.0200(4) -0.0043(3) 0.0019(4) -0.0023(4)
O1 0.018(3) 0.019(3) 0.016(3) -0.005(2) 0.001(2) -0.005(3)
O2 0.032(4) 0.024(4) 0.021(3) -0.004(3) -0.004(3) -0.013(3)
O3 0.044(5) 0.043(4) 0.017(3) 0.000(3) 0.006(3) -0.024(4)
O4 0.019(4) 0.022(3) 0.022(3) -0.004(3) -0.002(3) -0.009(3)
N1 0.017(4) 0.018(4) 0.022(4) -0.005(3) 0.008(3) -0.006(3)
N2 0.011(4) 0.016(4) 0.016(4) 0.001(3) 0.001(3) -0.005(3)
N3 0.014(4) 0.027(4) 0.018(4) 0.002(3) -0.006(3) -0.004(3)
N4 0.017(4) 0.020(4) 0.018(4) 0.003(3) 0.007(3) 0.002(3)
C1 0.037(4) 0.034(4) 0.038(4) -0.016(3) 0.005(3) -0.004(3)
C2 0.035(4) 0.033(4) 0.038(4) -0.017(3) 0.006(3) -0.003(3)
C1' 0.037(4) 0.034(4) 0.038(4) -0.016(3) 0.005(3) -0.004(3)
C2' 0.035(4) 0.033(4) 0.038(4) -0.017(3) 0.006(3) -0.003(3)
C3 0.007(4) 0.020(5) 0.024(5) 0.005(4) -0.001(4) -0.002(3)
C4 0.011(5) 0.016(4) 0.027(5) 0.001(4) -0.003(4) -0.003(4)
C5 0.009(4) 0.014(4) 0.014(4) 0.000(3) 0.002(3) -0.009(3)
C6 0.015(5) 0.021(5) 0.012(4) -0.006(3) 0.006(3) -0.008(4)
C7 0.016(5) 0.024(5) 0.017(4) -0.008(4) 0.006(4) -0.008(4)
C8 0.006(4) 0.015(4) 0.024(5) -0.003(4) 0.002(3) 0.002(3)
C9 0.007(4) 0.019(4) 0.019(4) -0.004(4) -0.004(3) 0.001(3)
C10 0.014(5) 0.018(5) 0.015(4) 0.001(4) -0.002(3) -0.002(4)
C11 0.014(5) 0.022(5) 0.017(4) -0.008(4) 0.003(4) -0.003(4)
C12 0.013(5) 0.021(5) 0.027(5) -0.009(4) 0.002(4) -0.001(4)
C13 0.022(6) 0.040(6) 0.021(5) -0.011(4) 0.000(4) -0.004(4)
C14 0.032(6) 0.032(6) 0.019(5) -0.005(4) 0.000(4) 0.000(5)
C15 0.018(5) 0.029(5) 0.021(5) 0.000(4) -0.005(4) 0.002(4)
C16 0.019(5) 0.021(5) 0.012(4) -0.003(3) 0.000(4) -0.001(4)
C17 0.016(5) 0.022(5) 0.020(5) 0.005(4) -0.003(4) 0.001(4)
C18 0.012(5) 0.020(5) 0.024(5) -0.002(4) 0.000(4) 0.000(4)
C19 0.028(6) 0.015(5) 0.024(5) 0.003(4) 0.007(4) -0.006(4)
C20 0.027(6) 0.015(5) 0.031(5) -0.004(4) 0.005(4) -0.007(4)
C21 0.020(5) 0.017(5) 0.027(5) -0.006(4) 0.006(4) 0.001(4)
C22 0.021(5) 0.022(5) 0.026(5) -0.009(4) -0.007(4) -0.006(4)
C23 0.017(5) 0.020(5) 0.029(5) -0.010(4) -0.006(4) -0.004(4)
C24 0.013(5) 0.024(5) 0.026(5) -0.007(4) 0.004(4) -0.011(4)
C25 0.016(5) 0.029(5) 0.024(5) 0.005(4) 0.003(4) 0.008(4)
C26 0.008(5) 0.036(6) 0.022(5) 0.003(4) -0.002(4) -0.007(4)
C27 0.030(6) 0.027(5) 0.024(5) -0.008(4) 0.001(4) 0.010(4)
C28 0.084(12) 0.039(7) 0.040(7) -0.003(6) -0.013(7) -0.021(7)
S1 0.053(4) 0.085(5) 0.059(3) -0.045(4) 0.003(3) -0.010(3)
C29 0.058(6) 0.069(4) 0.058(3) -0.027(4) -0.005(4) -0.016(3)
C30 0.058(6) 0.069(4) 0.058(3) -0.027(4) -0.005(4) -0.016(3)
O5 0.051(5) 0.082(5) 0.059(4) -0.045(4) 0.007(3) -0.011(4)

loop_
_atom_type_symbol
_atom_type_description
_atom_type_scat_dispersion_real
_atom_type_scat_dispersion_imag
_atom_type_scat_source
C C 0.0033 0.0016 'International Tables Vol C Tables 4.2.6.8 and 6.1.1.4'
H H 0.0000 0.0000 'International Tables Vol C Tables 4.2.6.8 and 6.1.1.4'
N N 0.0061 0.0033 'International Tables Vol C Tables 4.2.6.8 and 6.1.1.4'
O O 0.0106 0.0060 'International Tables Vol C Tables 4.2.6.8 and 6.1.1.4'
S S 0.1246 0.1234 'International Tables Vol C Tables 4.2.6.8 and 6.1.1.4'
Hg Hg -2.3894 9.2266 'International Tables Vol C Tables 4.2.6.8 and 6.1.1.4'
I I -0.4742 1.8119 'International Tables Vol C Tables 4.2.6.8 and 6.1.1.4'

loop_
_geom_angle_atom_site_label_1
_geom_angle_atom_site_label_2
_geom_angle_atom_site_label_3
_geom_angle
I3 Hg1 I4 119.40(3)
I3 Hg1 I2 110.55(3)
I4 Hg1 I2 112.59(3)
I3 Hg1 I1 104.26(2)
I4 Hg1 I1 105.30(3)
I2 Hg1 I1 102.84(2)
C5 Hg2 C24 167.3(3)
C5 Hg2 I1 100.1(2)
C24 Hg2 I1 92.6(2)
Hg1 I1 Hg2 122.04(2)
C8 O1 C7 117.4(7)
C12 O4 C22 117.5(7)
C5 N1 C3 107.9(7)
C5 N1 C2' 124.7(16)
C3 N1 C2' 127.4(17)
C5 N1 C2 124.8(14)
C3 N1 C2 127.2(14)
C2' N1 C2 3(2)
C5 N2 C4 110.7(8)
C5 N2 C6 124.4(7)
C4 N2 C6 124.9(8)
C24 N3 C26 110.0(9)
C24 N3 C23 125.4(8)
C26 N3 C23 124.4(8)
C24 N4 C25 108.7(8)
C24 N4 C27 126.9(9)
C25 N4 C27 124.4(8)
N1 C2 C1 112.0(15)
N1 C2 H2A 109.2
C1 C2 H2A 109.2
N1 C2 H2B 109.2
C1 C2 H2B 109.2
H2A C2 H2B 107.9
C2' C1' H1'1 109.5
C2' C1' H1'2 109.5
H1'1 C1' H1'2 109.5
C2' C1' H1'3 109.5
H1'1 C1' H1'3 109.5
H1'2 C1' H1'3 109.5
N1 C2' C1' 116(2)
N1 C2' H2'1 108.2
C1' C2' H2'1 108.2
N1 C2' H2'2 108.2
C1' C2' H2'2 108.2
H2'1 C2' H2'2 107.4
C4 C3 N1 107.7(8)
C4 C3 H3 126.2
N1 C3 H3 126.2
C3 C4 N2 106.8(8)
C3 C4 H4 126.6
N2 C4 H4 126.6
N2 C5 N1 107.0(7)
N2 C5 Hg2 124.6(6)
N1 C5 Hg2 127.9(6)
N2 C6 C7 111.8(7)
N2 C6 H6A 109.3
C7 C6 H6A 109.3
N2 C6 H6B 109.3
C7 C6 H6B 109.3
H6A C6 H6B 107.9
O1 C7 C6 107.0(7)
O1 C7 H7A 110.3
C6 C7 H7A 110.3
O1 C7 H7B 110.3
C6 C7 H7B 110.3
H7A C7 H7B 108.6
O1 C8 C9 117.0(8)
O1 C8 C21 121.2(8)
C9 C8 C21 121.7(8)
C8 C9 C18 117.0(8)
C8 C9 C10 124.0(8)
C18 C9 C10 118.8(8)
O2 C10 C9 121.3(8)
O2 C10 C11 120.7(8)
C9 C10 C11 118.0(7)
C16 C11 C12 118.5(8)
C16 C11 C10 118.9(8)
C12 C11 C10 122.4(8)
O4 C12 C13 123.8(9)
O4 C12 C11 116.9(8)
C13 C12 C11 119.2(9)
C14 C13 C12 121.5(10)
C14 C13 H13 119.3
C12 C13 H13 119.3
C13 C14 C15 120.8(10)
C13 C14 H14 119.6
C15 C14 H14 119.6
C14 C15 C16 119.2(9)
C14 C15 H15 120.4
C16 C15 H15 120.4
C15 C16 C11 120.8(9)
C15 C16 C17 119.3(9)
C11 C16 C17 119.9(8)
O3 C17 C18 120.3(9)
O3 C17 C16 120.3(9)
C18 C17 C16 119.1(8)
C19 C18 C9 120.7(9)
C19 C18 C17 119.8(8)
C9 C18 C17 119.5(8)
C20 C19 C18 120.4(9)
C20 C19 H19 119.8
C18 C19 H19 119.8
C19 C20 C21 120.6(9)
C19 C20 H20 119.7
C21 C20 H20 119.7
C20 C21 C8 119.5(9)
C20 C21 H21 120.3
C8 C21 H21 120.3
O4 C22 C23 106.8(7)
O4 C22 H22A 110.4
C23 C22 H22A 110.4
O4 C22 H22B 110.4
C23 C22 H22B 110.4
H22A C22 H22B 108.6
N3 C23 C22 110.9(8)
N3 C23 H23A 109.5
C22 C23 H23A 109.5
N3 C23 H23B 109.5
C22 C23 H23B 109.5
H23A C23 H23B 108.1
N4 C24 N3 106.6(9)
N4 C24 Hg2 124.9(7)
N3 C24 Hg2 128.2(7)
C26 C25 N4 108.6(9)
C26 C25 H25 125.7
N4 C25 H25 125.7
C25 C26 N3 106.1(9)
C25 C26 H26 126.9
N3 C26 H26 126.9
N4 C27 C28 115.5(9)
N4 C27 H27A 108.4
C28 C27 H27A 108.4
N4 C27 H27B 108.4
C28 C27 H27B 108.4
H27A C27 H27B 107.5
C27 C28 H28A 109.5
C27 C28 H28B 109.5
H28A C28 H28B 109.5
C27 C28 H28C 109.5
H28A C28 H28C 109.5
H28B C28 H28C 109.5
O5 S1 C29 115.0(15)
O5 S1 C30 104.3(15)
C29 S1 C30 93.2(15)

loop_
_geom_bond_atom_site_label_1
_geom_bond_atom_site_label_2
_geom_bond_distance
Hg1 I3 2.7241(8)
Hg1 I4 2.7320(9)
Hg1 I2 2.7737(9)
Hg1 I1 2.9527(8)
Hg2 C5 2.069(8)
Hg2 C24 2.076(10)
Hg2 I1 3.2806(9)
O1 C8 1.382(11)
O1 C7 1.436(11)
O2 C10 1.226(11)
O3 C17 1.224(12)
O4 C12 1.347(12)
O4 C22 1.436(11)
N1 C5 1.350(12)
N1 C3 1.401(12)
N1 C2' 1.459(10)
N1 C2 1.463(9)
N2 C5 1.338(11)
N2 C4 1.363(12)
N2 C6 1.478(12)
N3 C24 1.341(12)
N3 C26 1.362(13)
N3 C23 1.473(13)
N4 C24 1.325(13)
N4 C25 1.365(13)
N4 C27 1.445(13)
C1 C2 1.479(10)
C1 H1A 0.9600
C1 H1B 0.9600
C1 H1C 0.9600
C2 H2A 0.9700
C2 H2B 0.9700
C1' C2' 1.481(10)
C1' H1'1 0.9600
C1' H1'2 0.9600
C1' H1'3 0.9600
C2' H2'1 0.9700
C2' H2'2 0.9700
C3 C4 1.343(14)
C3 H3 0.9300
C4 H4 0.9300
C6 C7 1.519(12)
C6 H6A 0.9700
C6 H6B 0.9700
C7 H7A 0.9700
C7 H7B 0.9700
C8 C9 1.394(13)
C8 C21 1.397(14)
C9 C18 1.427(13)
C9 C10 1.481(13)
C10 C11 1.485(12)
C11 C16 1.413(13)
C11 C12 1.414(13)
C12 C13 1.387(14)
C13 C14 1.374(15)
C13 H13 0.9300
C14 C15 1.379(15)
C14 H14 0.9300
C15 C16 1.401(13)
C15 H15 0.9300
C16 C17 1.483(14)
C17 C18 1.480(14)
C18 C19 1.394(14)
C19 C20 1.362(14)
C19 H19 0.9300
C20 C21 1.394(13)
C20 H20 0.9300
C21 H21 0.9300
C22 C23 1.520(14)
C22 H22A 0.9700
C22 H22B 0.9700
C23 H23A 0.9700
C23 H23B 0.9700
C25 C26 1.325(15)
C25 H25 0.9300
C26 H26 0.9300
C27 C28 1.484(16)
C27 H27A 0.9700
C27 H27B 0.9700
C28 H28A 0.9600
C28 H28B 0.9600
C28 H28C 0.9600
S1 O5 1.335(9)
S1 C29 1.777(10)
S1 C30 1.781(10)
C29 H29A 0.9600
C29 H29B 0.9600
C29 H29C 0.9600
C30 H30A 0.9600
C30 H30B 0.9600
C30 H30C 0.9600

loop_
_geom_torsion_atom_site_label_1
_geom_torsion_atom_site_label_2
_geom_torsion_atom_site_label_3
_geom_torsion_atom_site_label_4
_geom_torsion
I3 Hg1 I1 Hg2 -159.69(3)
I4 Hg1 I1 Hg2 -33.21(4)
I2 Hg1 I1 Hg2 84.88(3)
C5 Hg2 I1 Hg1 -78.4(2)
C24 Hg2 I1 Hg1 101.2(3)
C5 N1 C2 C1 90(2)
C3 N1 C2 C1 -94(2)
C2' N1 C2 C1 0(40)
C5 N1 C2' C1' 159(2)
C3 N1 C2' C1' -21(5)
C2 N1 C2' C1' -109(43)
C5 N1 C3 C4 -0.3(10)
C2' N1 C3 C4 179(2)
C2 N1 C3 C4 -176.2(13)
N1 C3 C4 N2 0.0(10)
C5 N2 C4 C3 0.2(10)
C6 N2 C4 C3 -176.2(7)
C4 N2 C5 N1 -0.3(9)
C6 N2 C5 N1 176.1(7)
C4 N2 C5 Hg2 -172.8(6)
C6 N2 C5 Hg2 3.6(11)
C3 N1 C5 N2 0.4(9)
C2' N1 C5 N2 -179(2)
C2 N1 C5 N2 176.4(12)
C3 N1 C5 Hg2 172.5(6)
C2' N1 C5 Hg2 -7(2)
C2 N1 C5 Hg2 -11.4(15)
C24 Hg2 C5 N2 51.4(19)
I1 Hg2 C5 N2 -130.4(6)
C24 Hg2 C5 N1 -119.5(16)
I1 Hg2 C5 N1 58.7(7)
C5 N2 C6 C7 -101.6(9)
C4 N2 C6 C7 74.3(11)
C8 O1 C7 C6 -160.3(7)
N2 C6 C7 O1 59.3(9)
C7 O1 C8 C9 159.5(8)
C7 O1 C8 C21 -17.0(12)
O1 C8 C9 C18 -178.2(7)
C21 C8 C9 C18 -1.8(13)
O1 C8 C9 C10 -2.0(12)
C21 C8 C9 C10 174.4(8)
C8 C9 C10 O2 -24.1(14)
C18 C9 C10 O2 152.0(9)
C8 C9 C10 C11 158.9(8)
C18 C9 C10 C11 -25.0(12)
O2 C10 C11 C16 -152.3(9)
C9 C10 C11 C16 24.8(12)
O2 C10 C11 C12 23.8(14)
C9 C10 C11 C12 -159.2(9)
C22 O4 C12 C13 -12.2(14)
C22 O4 C12 C11 166.1(8)
C16 C11 C12 O4 -176.7(8)
C10 C11 C12 O4 7.2(13)
C16 C11 C12 C13 1.7(14)
C10 C11 C12 C13 -174.4(9)
O4 C12 C13 C14 178.5(9)
C11 C12 C13 C14 0.2(15)
C12 C13 C14 C15 -1.4(17)
C13 C14 C15 C16 0.6(16)
C14 C15 C16 C11 1.3(15)
C14 C15 C16 C17 -178.4(9)
C12 C11 C16 C15 -2.4(14)
C10 C11 C16 C15 173.8(9)
C12 C11 C16 C17 177.3(9)
C10 C11 C16 C17 -6.5(13)
C15 C16 C17 O3 -5.2(15)
C11 C16 C17 O3 175.1(9)
C15 C16 C17 C18 168.2(9)
C11 C16 C17 C18 -11.5(14)
C8 C9 C18 C19 3.7(13)
C10 C9 C18 C19 -172.7(9)
C8 C9 C18 C17 -176.6(8)
C10 C9 C18 C17 7.0(12)
O3 C17 C18 C19 4.4(14)
C16 C17 C18 C19 -169.0(9)
O3 C17 C18 C9 -175.3(9)
C16 C17 C18 C9 11.3(13)
C9 C18 C19 C20 -4.1(15)
C17 C18 C19 C20 176.2(9)
C18 C19 C20 C21 2.4(15)
C19 C20 C21 C8 -0.5(15)
O1 C8 C21 C20 176.5(8)
C9 C8 C21 C20 0.3(14)
C12 O4 C22 C23 -171.4(8)
C24 N3 C23 C22 -100.4(10)
C26 N3 C23 C22 73.0(11)
O4 C22 C23 N3 64.3(10)
C25 N4 C24 N3 1.0(10)
C27 N4 C24 N3 179.5(9)
C25 N4 C24 Hg2 175.1(7)
C27 N4 C24 Hg2 -6.4(13)
C26 N3 C24 N4 -1.0(10)
C23 N3 C24 N4 173.2(8)
C26 N3 C24 Hg2 -174.9(7)
C23 N3 C24 Hg2 -0.6(13)
C5 Hg2 C24 N4 -57(2)
I1 Hg2 C24 N4 125.0(8)
C5 Hg2 C24 N3 116.0(16)
I1 Hg2 C24 N3 -62.2(8)
C24 N4 C25 C26 -0.7(11)
C27 N4 C25 C26 -179.2(9)
N4 C25 C26 N3 0.0(11)
C24 N3 C26 C25 0.6(11)
C23 N3 C26 C25 -173.7(8)
C24 N4 C27 C28 111.2(12)
C25 N4 C27 C28 -70.6(14)
